data_7039752
loop_
_publ_author_name
'Dwivedi, Nidhi'
'Panja, Sumit Kumar'
'Monika, ?'
'Saha, Satyen'
'Sunkari, Sailaja S.'

_publ_section_title
;
 Anion directed structural diversity in zinc complexes with
 conformationally flexible quinazoline ligand: structural, spectral and
 theoretical studies.
;
_journal_issue 30
_journal_name_full 'Dalton transactions (Cambridge, England : 2003)'
_journal_page_first 12053
_journal_page_last 12068
_journal_paper_doi 10.1039/c6dt02139e
_journal_volume 45
_journal_year 2016
_chemical_formula_moiety 'C19 H12 Cl3 N3 Zn'
_chemical_formula_sum 'C19 H12 Cl3 N3 Zn'
_chemical_formula_weight 454.06
_space_group_crystal_system monoclinic
_space_group_IT_number 14
_space_group_name_Hall '-P 2yn'
_space_group_name_H-M_alt 'P 1 21/n 1'
_symmetry_space_group_name_Hall '-P 2yn'
_symmetry_space_group_name_H-M 'P 1 21/n 1'
_atom_sites_solution_hydrogens geom
_audit_creation_method SHELXL-2014/7
_audit_update_record
;
2016-06-28 deposited with the CCDC.
2016-06-30 downloaded from the CCDC.
;
_cell_angle_alpha 90
_cell_angle_beta 93.402(5)
_cell_angle_gamma 90
_cell_formula_units_Z 4
_cell_length_a 10.283(5)
_cell_length_b 7.886(5)
_cell_length_c 22.684(5)
_cell_measurement_reflns_used 1557
_cell_measurement_temperature 293(2)
_cell_measurement_theta_max 29.1027
_cell_measurement_theta_min 3.1417
_cell_volume 1836.2(15)
_computing_cell_refinement
;
CrysAlisPro, Agilent Technologies,
Version 1.171.34.49 (release 20-01-2011 CrysAlis171 .NET)
(compiled Jan 20 2011,15:58:25)
;
_computing_data_collection
;        
CrysAlisPro, Agilent Technologies,
Version 1.171.34.49 (release 20-01-2011 CrysAlis171 .NET)
(compiled Jan 20 2011,15:58:25)
;
_computing_data_reduction
;
CrysAlisPro, Agilent Technologies,
Version 1.171.34.49 (release 20-01-2011 CrysAlis171 .NET)
(compiled Jan 20 2011,15:58:25)
;
_computing_molecular_graphics ORTEP-III
_computing_publication_material 'SHELXS-2014 (Sheldrick, 2014)'
_computing_structure_refinement 'SHELXL-2014/7 (Sheldrick, 2014)'
_computing_structure_solution 'SHELXS-2014 (Sheldrick, 2014)'
_diffrn_ambient_temperature 293(2)
_diffrn_detector_area_resol_mean 16.0938
_diffrn_measured_fraction_theta_full 0.999
_diffrn_measured_fraction_theta_max 0.999
_diffrn_measurement_device_type 'Xcalibur, Eos'
_diffrn_radiation_type MoK\a
_diffrn_radiation_wavelength 0.71073
_diffrn_reflns_av_R_equivalents 0.0416
_diffrn_reflns_av_unetI/netI 0.0702
_diffrn_reflns_Laue_measured_fraction_full 0.999
_diffrn_reflns_Laue_measured_fraction_max 0.999
_diffrn_reflns_limit_h_max 12
_diffrn_reflns_limit_h_min -12
_diffrn_reflns_limit_k_max 9
_diffrn_reflns_limit_k_min -9
_diffrn_reflns_limit_l_max 17
_diffrn_reflns_limit_l_min -28
_diffrn_reflns_number 7456
_diffrn_reflns_point_group_measured_fraction_full 0.999
_diffrn_reflns_point_group_measured_fraction_max 0.999
_diffrn_reflns_theta_full 25.242
_diffrn_reflns_theta_max 26.370
_diffrn_reflns_theta_min 3.148
_diffrn_source 'Enhance (Mo) X-ray Source'
_exptl_absorpt_coefficient_mu 1.782
_exptl_absorpt_correction_T_max 1.00000
_exptl_absorpt_correction_T_min 0.77797
_exptl_absorpt_correction_type multi-scan
_exptl_absorpt_process_details
;
CrysAlisPro, Agilent Technologies,
Version 1.171.34.49 (release 20-01-2011 CrysAlis171 .NET)
(compiled Jan 20 2011,15:58:25)
Empirical absorption correction using spherical harmonics,
 implemented in SCALE3 ABSPACK scaling algorithm.
;
_exptl_crystal_colour 'light yellow'
_exptl_crystal_density_diffrn 1.643
_exptl_crystal_description needle
_exptl_crystal_F_000 912
_exptl_crystal_size_max 0.2
_exptl_crystal_size_mid 0.1
_exptl_crystal_size_min 0.05
_refine_diff_density_max 0.423
_refine_diff_density_min -0.388
_refine_diff_density_rms 0.078
_refine_ls_extinction_method none
_refine_ls_goodness_of_fit_ref 1.027
_refine_ls_hydrogen_treatment riding
_refine_ls_matrix_type full
_refine_ls_number_parameters 235
_refine_ls_number_reflns 3748
_refine_ls_number_restraints 0
_refine_ls_restrained_S_all 1.027
_refine_ls_R_factor_all 0.0930
_refine_ls_R_factor_gt 0.0529
_refine_ls_shift/su_max 0.000
_refine_ls_shift/su_mean 0.000
_refine_ls_structure_factor_coef Fsqd
_refine_ls_weighting_details 'w=1/[\s^2^(Fo^2^)+(0.0494P)^2^+0.6529P] where P=(Fo^2^+2Fc^2^)/3'
_refine_ls_weighting_scheme calc
_refine_ls_wR_factor_gt 0.1112
_refine_ls_wR_factor_ref 0.1352
_reflns_Friedel_coverage 0.000
_reflns_number_gt 2402
_reflns_number_total 3748
_reflns_threshold_expression 'I > 2\s(I)'
_cod_data_source_file c6dt02139e2.cif
_cod_data_source_block shelx
_cod_depositor_comments 'Adding full bibliography for 7039750--7039754.cif.'
_cod_database_code 7039752
_shelx_shelxl_version_number 2014/7
_shelx_space_group_comment
;
The symmetry employed for this shelxl refinement is uniquely defined
by the following loop, which should always be used as a source of
symmetry information in preference to the above space-group names.
They are only intended as comments.
;

loop_
_space_group_symop_operation_xyz
'x, y, z'
'-x+1/2, y+1/2, -z+1/2'
'-x, -y, -z'
'x-1/2, -y-1/2, z-1/2'

loop_
_atom_site_label
_atom_site_type_symbol
_atom_site_fract_x
_atom_site_fract_y
_atom_site_fract_z
_atom_site_U_iso_or_equiv
_atom_site_adp_type
_atom_site_occupancy
_atom_site_site_symmetry_order
_atom_site_calc_flag
_atom_site_refinement_flags_posn
_atom_site_refinement_flags_adp
Zn1 Zn 0.35303(5) -0.14824(7) 0.47531(3) 0.0540(2) Uani 1 1 d . .
Cl1 Cl 0.23604(13) -0.91963(16) 0.29302(6) 0.0671(4) Uani 1 1 d . .
Cl2 Cl 0.51914(13) -0.07805(18) 0.42305(7) 0.0752(4) Uani 1 1 d . .
Cl3 Cl 0.34765(13) -0.34472(15) 0.54455(6) 0.0637(4) Uani 1 1 d . .
N1 N 0.2144(3) -0.2592(4) 0.41127(15) 0.0386(8) Uani 1 1 d . .
N2 N -0.0027(3) -0.2187(4) 0.37172(14) 0.0370(8) Uani 1 1 d . .
N3 N 0.2084(3) 0.0358(4) 0.46879(15) 0.0403(8) Uani 1 1 d . .
C1 C 0.1058(4) -0.1742(5) 0.40459(18) 0.0357(9) Uani 1 1 d . .
C2 C 0.0004(4) -0.3617(5) 0.34166(18) 0.0363(9) Uani 1 1 d . .
C3 C 0.1186(4) -0.6286(5) 0.31835(19) 0.0426(10) Uani 1 1 d . .
H3 H 0.0477 -0.6704 0.2954 0.051 Uiso 1 1 calc R U
C4 C 0.2295(5) -0.7211(5) 0.3263(2) 0.0464(11) Uani 1 1 d . .
C5 C 0.3377(5) -0.6659(6) 0.3611(2) 0.0521(12) Uani 1 1 d . .
H5 H 0.4123 -0.7326 0.3655 0.062 Uiso 1 1 calc R U
C6 C 0.3324(4) -0.5123(6) 0.3887(2) 0.0486(11) Uani 1 1 d . .
H6 H 0.4036 -0.4746 0.4123 0.058 Uiso 1 1 calc R U
C7 C 0.1126(4) -0.4675(5) 0.34553(18) 0.0368(10) Uani 1 1 d . .
C8 C 0.2206(4) -0.4113(5) 0.38179(18) 0.0387(10) Uani 1 1 d . .
C9 C -0.1202(4) -0.4040(5) 0.30517(19) 0.0391(10) Uani 1 1 d . .
C10 C -0.2390(4) -0.3957(6) 0.3296(2) 0.0541(12) Uani 1 1 d . .
H10 H -0.2435 -0.3685 0.3693 0.065 Uiso 1 1 calc R U
C11 C -0.3515(5) -0.4274(7) 0.2955(2) 0.0645(14) Uani 1 1 d . .
H11 H -0.4314 -0.4250 0.3126 0.077 Uiso 1 1 calc R U
C12 C -0.3469(5) -0.4626(6) 0.2365(3) 0.0662(15) Uani 1 1 d . .
H12 H -0.4234 -0.4824 0.2136 0.079 Uiso 1 1 calc R U
C13 C -0.2305(5) -0.4682(7) 0.2117(2) 0.0678(15) Uani 1 1 d . .
H13 H -0.2273 -0.4910 0.1716 0.081 Uiso 1 1 calc R U
C14 C -0.1165(5) -0.4404(6) 0.2456(2) 0.0558(13) Uani 1 1 d . .
H14 H -0.0368 -0.4462 0.2283 0.067 Uiso 1 1 calc R U
C15 C 0.1010(4) -0.0079(5) 0.43454(17) 0.0351(9) Uani 1 1 d . .
C16 C 0.2111(5) 0.1894(5) 0.4929(2) 0.0485(11) Uani 1 1 d . .
H16 H 0.2851 0.2214 0.5157 0.058 Uiso 1 1 calc R U
C17 C 0.1103(5) 0.3035(6) 0.4858(2) 0.0496(12) Uani 1 1 d . .
H17 H 0.1164 0.4102 0.5033 0.059 Uiso 1 1 calc R U
C18 C 0.0008(4) 0.2568(5) 0.45263(19) 0.0466(11) Uani 1 1 d . .
H18 H -0.0693 0.3309 0.4475 0.056 Uiso 1 1 calc R U
C19 C -0.0045(4) 0.0988(5) 0.42682(18) 0.0410(10) Uani 1 1 d . .
H19 H -0.0785 0.0645 0.4044 0.049 Uiso 1 1 calc R U

loop_
_atom_site_aniso_label
_atom_site_aniso_U_11
_atom_site_aniso_U_22
_atom_site_aniso_U_33
_atom_site_aniso_U_23
_atom_site_aniso_U_13
_atom_site_aniso_U_12
Zn1 0.0330(3) 0.0567(4) 0.0717(4) 0.0152(3) -0.0029(3) 0.0006(3)
Cl1 0.0705(9) 0.0533(7) 0.0789(10) -0.0135(7) 0.0156(7) 0.0146(6)
Cl2 0.0422(7) 0.0893(9) 0.0945(11) 0.0143(8) 0.0081(7) -0.0051(7)
Cl3 0.0571(8) 0.0634(8) 0.0682(9) 0.0191(7) -0.0155(6) -0.0059(6)
N1 0.0306(18) 0.0400(19) 0.044(2) 0.0073(17) -0.0048(15) 0.0012(16)
N2 0.0347(19) 0.0362(18) 0.040(2) 0.0028(17) -0.0028(15) 0.0001(15)
N3 0.0328(19) 0.041(2) 0.046(2) -0.0008(17) -0.0029(16) -0.0048(16)
C1 0.031(2) 0.041(2) 0.034(2) 0.0065(19) -0.0021(17) -0.0012(18)
C2 0.038(2) 0.035(2) 0.036(2) 0.0067(19) 0.0016(18) 0.0004(19)
C3 0.041(2) 0.041(2) 0.046(3) 0.001(2) 0.004(2) 0.001(2)
C4 0.051(3) 0.042(2) 0.049(3) 0.003(2) 0.018(2) 0.006(2)
C5 0.044(3) 0.049(3) 0.064(3) 0.004(2) 0.010(2) 0.012(2)
C6 0.034(2) 0.057(3) 0.055(3) 0.006(2) 0.000(2) 0.011(2)
C7 0.040(2) 0.035(2) 0.036(2) 0.0086(19) 0.0032(18) 0.0027(19)
C8 0.035(2) 0.042(2) 0.040(2) 0.008(2) 0.0048(19) 0.0032(19)
C9 0.039(2) 0.035(2) 0.042(3) -0.003(2) -0.0055(19) 0.0020(19)
C10 0.043(3) 0.067(3) 0.053(3) -0.006(2) 0.002(2) -0.008(2)
C11 0.041(3) 0.078(4) 0.075(4) -0.007(3) 0.002(3) -0.009(3)
C12 0.051(3) 0.068(3) 0.076(4) -0.012(3) -0.022(3) -0.005(3)
C13 0.067(4) 0.081(4) 0.053(3) -0.019(3) -0.013(3) 0.017(3)
C14 0.048(3) 0.067(3) 0.051(3) -0.006(3) -0.005(2) 0.009(2)
C15 0.034(2) 0.033(2) 0.038(2) 0.0059(19) 0.0012(18) -0.0009(18)
C16 0.043(3) 0.049(3) 0.052(3) -0.006(2) -0.006(2) -0.010(2)
C17 0.058(3) 0.041(2) 0.051(3) -0.007(2) 0.007(2) -0.004(2)
C18 0.049(3) 0.037(2) 0.054(3) -0.002(2) 0.006(2) 0.008(2)
C19 0.035(2) 0.044(2) 0.044(3) 0.003(2) -0.0024(19) 0.0004(19)

loop_
_atom_type_symbol
_atom_type_description
_atom_type_scat_dispersion_real
_atom_type_scat_dispersion_imag
_atom_type_scat_source
C C 0.0033 0.0016 'International Tables Vol C Tables 4.2.6.8 and 6.1.1.4'
H H 0.0000 0.0000 'International Tables Vol C Tables 4.2.6.8 and 6.1.1.4'
N N 0.0061 0.0033 'International Tables Vol C Tables 4.2.6.8 and 6.1.1.4'
Cl Cl 0.1484 0.1585 'International Tables Vol C Tables 4.2.6.8 and 6.1.1.4'
Zn Zn 0.2839 1.4301 'International Tables Vol C Tables 4.2.6.8 and 6.1.1.4'

loop_
_geom_angle_atom_site_label_1
_geom_angle_atom_site_label_2
_geom_angle_atom_site_label_3
_geom_angle
N3 Zn1 N1 78.11(13)
N3 Zn1 Cl2 111.12(11)
N1 Zn1 Cl2 103.97(10)
N3 Zn1 Cl3 119.52(11)
N1 Zn1 Cl3 98.66(10)
Cl2 Zn1 Cl3 127.63(6)
C1 N1 C8 117.1(3)
C1 N1 Zn1 113.4(3)
C8 N1 Zn1 129.2(3)
C2 N2 C1 117.6(3)
C16 N3 C15 117.6(4)
C16 N3 Zn1 127.6(3)
C15 N3 Zn1 114.7(3)
N1 C1 N2 127.2(4)
N1 C1 C15 117.0(3)
N2 C1 C15 115.7(3)
N2 C2 C7 120.9(4)
N2 C2 C9 115.8(4)
C7 C2 C9 123.3(4)
C4 C3 C7 118.8(4)
C3 C4 C5 122.9(4)
C3 C4 Cl1 118.6(4)
C5 C4 Cl1 118.4(3)
C6 C5 C4 118.9(4)
C5 C6 C8 120.6(4)
C8 C7 C3 118.8(4)
C8 C7 C2 117.3(4)
C3 C7 C2 123.8(4)
N1 C8 C6 120.2(4)
N1 C8 C7 119.9(4)
C6 C8 C7 119.9(4)
C10 C9 C14 118.8(4)
C10 C9 C2 119.8(4)
C14 C9 C2 121.3(4)
C9 C10 C11 120.2(5)
C12 C11 C10 120.6(5)
C13 C12 C11 119.7(5)
C12 C13 C14 120.4(5)
C13 C14 C9 120.3(5)
N3 C15 C19 121.8(4)
N3 C15 C1 116.1(3)
C19 C15 C1 122.1(4)
N3 C16 C17 123.5(4)
C18 C17 C16 118.5(4)
C17 C18 C19 119.3(4)
C15 C19 C18 119.2(4)

loop_
_geom_bond_atom_site_label_1
_geom_bond_atom_site_label_2
_geom_bond_distance
Zn1 N3 2.077(3)
Zn1 N1 2.159(3)
Zn1 Cl2 2.2067(16)
Zn1 Cl3 2.2094(15)
Cl1 C4 1.741(5)
N1 C1 1.304(5)
N1 C8 1.376(5)
N2 C2 1.319(5)
N2 C1 1.351(5)
N3 C16 1.328(5)
N3 C15 1.357(5)
C1 C15 1.480(5)
C2 C7 1.423(5)
C2 C9 1.487(6)
C3 C4 1.357(6)
C3 C7 1.415(5)
C4 C5 1.395(6)
C5 C6 1.366(6)
C6 C8 1.400(5)
C7 C8 1.413(6)
C9 C10 1.372(6)
C9 C14 1.384(6)
C10 C11 1.376(6)
C11 C12 1.371(7)
C12 C13 1.352(7)
C13 C14 1.381(6)
C15 C19 1.375(5)
C16 C17 1.375(6)
C17 C18 1.367(6)
C18 C19 1.377(5)
